data_7123027
loop_
_publ_author_name
'Bar\'at, Viktor'
'Budanovi\'c, Maja'
'Halilovic, Dzeneta'
'Huh, June'
'Webster, Richard D.'
'Mahadevegowda, Surendra H.'
'Stuparu, Mihaiela C.'

_publ_section_title
;
 A general approach to non-fullerene electron acceptors based on the
 corannulene motif
;
_journal_name_full 'Chemical Communications'
_journal_paper_doi 10.1039/C9CC00327D
_journal_year 2019
_chemical_formula_sum 'C33 H16 Cl2 O8 S4'
_chemical_formula_weight 739.60
_space_group_crystal_system monoclinic
_space_group_IT_number 14
_space_group_name_Hall '-P 2yn'
_space_group_name_H-M_alt 'P 1 21/n 1'
_symmetry_space_group_name_Hall '-P 2yn'
_symmetry_space_group_name_H-M 'P 1 21/n 1'
_atom_sites_solution_hydrogens geom
_atom_sites_solution_primary dual
_audit_update_record
;
2019-01-13 deposited with the CCDC.
2019-02-04 downloaded from the CCDC.
;
_cell_angle_alpha 90
_cell_angle_beta 103.727(2)
_cell_angle_gamma 90
_cell_formula_units_Z 4
_cell_length_a 7.9036(4)
_cell_length_b 28.0514(15)
_cell_length_c 13.3901(7)
_cell_measurement_reflns_used 4425
_cell_measurement_temperature 100.(2)
_cell_measurement_theta_max 28.2602
_cell_measurement_theta_min 2.7420
_cell_volume 2883.9(3)
_computing_cell_refinement 'SAINT V8.38A (Bruker AXS Inc., 2017)'
_computing_data_collection 'APEX3 (Bruker AXS Inc., 2018)'
_computing_data_reduction 'SAINT V8.38A (Bruker AXS Inc., 2017)'
_computing_molecular_graphics 'XP (Bruker AXS Inc., 2018)'
_computing_publication_material 'APEX3 (Bruker AXS Inc., 2018)'
_computing_structure_refinement 'SHELXL-2017/1 (Sheldrick, 2017)'
_computing_structure_solution 'XT, VERSION 2014/5'
_diffrn_ambient_temperature 100.(2)
_diffrn_detector_area_resol_mean 7.4074
_diffrn_measured_fraction_theta_full 0.996
_diffrn_measured_fraction_theta_max 0.996
_diffrn_measurement_device_type 'Photon II CPADs detector'
_diffrn_measurement_method 'phi and omega scans'
_diffrn_radiation_monochromator 'Multilayer Mirror'
_diffrn_radiation_type MoK\a
_diffrn_radiation_wavelength 0.71073
_diffrn_reflns_av_R_equivalents 0.1223
_diffrn_reflns_av_unetI/netI 0.1072
_diffrn_reflns_limit_h_max 10
_diffrn_reflns_limit_h_min -10
_diffrn_reflns_limit_k_max 37
_diffrn_reflns_limit_k_min -31
_diffrn_reflns_limit_l_max 18
_diffrn_reflns_limit_l_min -18
_diffrn_reflns_number 29998
_diffrn_reflns_theta_full 28.73
_diffrn_reflns_theta_max 28.73
_diffrn_reflns_theta_min 2.68
_diffrn_source 'Incoatec microfocus source'
_diffrn_source_type 'Bruker D8 Quest'
_exptl_absorpt_coefficient_mu 0.573
_exptl_absorpt_correction_T_max 0.99
_exptl_absorpt_correction_T_min 0.55
_exptl_absorpt_correction_type multi-scan
_exptl_absorpt_process_details
;
SADABS-2016/2 - Bruker AXS area detector scaling and absorption correction
;
_exptl_crystal_colour yellow
_exptl_crystal_density_diffrn 1.703
_exptl_crystal_density_method 'not measured'
_exptl_crystal_description plate
_exptl_crystal_F_000 1504
_exptl_crystal_size_max 0.240
_exptl_crystal_size_mid 0.220
_exptl_crystal_size_min 0.020
_refine_diff_density_max 1.541
_refine_diff_density_min -0.840
_refine_ls_extinction_method none
_refine_ls_goodness_of_fit_ref 1.067
_refine_ls_hydrogen_treatment constr
_refine_ls_matrix_type full
_refine_ls_number_parameters 424
_refine_ls_number_reflns 7448
_refine_ls_number_restraints 0
_refine_ls_restrained_S_all 1.067
_refine_ls_R_factor_all 0.1314
_refine_ls_R_factor_gt 0.0873
_refine_ls_shift/su_max 0.000
_refine_ls_shift/su_mean 0.000
_refine_ls_structure_factor_coef Fsqd
_refine_ls_weighting_details 'w=1/[\s^2^(Fo^2^)+(0.0914P)^2^+12.2687P] where P=(Fo^2^+2Fc^2^)/3'
_refine_ls_weighting_scheme calc
_refine_ls_wR_factor_gt 0.2096
_refine_ls_wR_factor_ref 0.2368
_reflns_number_gt 4933
_reflns_number_total 7448
_reflns_threshold_expression 'I > 2\s(I)'
_cod_data_source_file c9cc00327d2.cif
_cod_data_source_block ms37m
_cod_depositor_comments
;
The following automatic conversions were performed:

'_exptl_absorpt_correction_type' value 'Multi-Scan' changed to
'multi-scan' according to
/home/data/users/saulius/crontab/automatic-downloads/rss-feeds/RSC/lib/dictionaries/cif_core.dic
dictionary named 'cif_core.dic' version 2.4.2 from 2011-04-26.

Automatic conversion script
Id: cif_fix_values 4973 2017-02-22 13:04:09Z antanas 
;
_cod_database_code 7123027

loop_
_space_group_symop_operation_xyz
'x, y, z'
'-x+1/2, y+1/2, -z+1/2'
'-x, -y, -z'
'x-1/2, -y-1/2, z-1/2'

loop_
_atom_site_type_symbol
_atom_site_label
_atom_site_fract_x
_atom_site_fract_y
_atom_site_fract_z
_atom_site_U_iso_or_equiv
_atom_site_adp_type
_atom_site_calc_flag
_atom_site_refinement_flags_adp
_atom_site_refinement_flags_posn
_atom_site_occupancy
C C1 0.8572(7) 0.33127(19) 0.9375(4) 0.0211(11) Uani d . . 1
C C2 0.9979(7) 0.3390(2) 1.0202(4) 0.0234(11) Uani d . . 1
H H2 1.101936 0.352937 1.009902 0.028 Uiso calc U R 1
C C3 0.9850(7) 0.3261(2) 1.1177(4) 0.0255(12) Uani d . . 1
H H3 1.083741 0.328921 1.173843 0.031 Uiso calc U R 1
C C4 0.8289(8) 0.3090(2) 1.1344(4) 0.0278(12) Uani d . . 1
H H4 0.819895 0.302104 1.202346 0.033 Uiso calc U R 1
C C5 0.6857(7) 0.30206(19) 1.0522(4) 0.0224(11) Uani d . . 1
H H5 0.578709 0.290435 1.063222 0.027 Uiso calc U R 1
C C6 0.7030(7) 0.31247(19) 0.9540(4) 0.0209(10) Uani d . . 1
C C7 0.5234(6) 0.34167(18) 0.7555(4) 0.0180(10) Uani d . . 1
C C8 0.6730(6) 0.36604(19) 0.7464(4) 0.0177(10) Uani d . . 1
C C9 0.6686(7) 0.40229(18) 0.6677(4) 0.0179(10) Uani d . . 1
C C10 0.5014(6) 0.41378(18) 0.6154(4) 0.0162(10) Uani d . . 1
C C11 0.3513(6) 0.38854(18) 0.6248(4) 0.0164(9) Uani d . . 1
C C12 0.3555(6) 0.34927(18) 0.6870(4) 0.0180(10) Uani d . . 1
C C13 0.2036(6) 0.31885(19) 0.6587(4) 0.0193(10) Uani d . . 1
H H13 0.190461 0.293225 0.702643 0.023 Uiso calc U R 1
C C14 0.0773(7) 0.3263(2) 0.5691(4) 0.0224(11) Uani d . . 1
H H14 -0.020312 0.305556 0.553267 0.027 Uiso calc U R 1
C C15 0.0881(6) 0.3643(2) 0.4992(4) 0.0193(10) Uani d . . 1
C C16 0.2197(6) 0.39623(18) 0.5343(4) 0.0168(10) Uani d . . 1
C C17 0.2875(6) 0.42653(18) 0.4697(4) 0.0156(9) Uani d . . 1
C C18 0.2210(6) 0.42903(17) 0.3660(3) 0.0149(9) Uani d . . 1
C C19 0.0616(6) 0.40211(19) 0.3289(4) 0.0187(10) Uani d . . 1
H H19 -0.001939 0.405895 0.25964 0.022 Uiso calc U R 1
C C20 0.0005(6) 0.3710(2) 0.3927(4) 0.0207(10) Uani d . . 1
H H20 -0.10278 0.35339 0.365236 0.025 Uiso calc U R 1
C C21 0.3389(6) 0.45088(18) 0.3117(4) 0.0170(10) Uani d . . 1
C C22 0.5141(6) 0.45969(17) 0.3586(4) 0.0160(9) Uani d . . 1
C C23 0.5856(6) 0.44983(17) 0.4679(3) 0.0152(9) Uani d . . 1
C C24 0.4623(6) 0.43728(17) 0.5189(4) 0.0160(9) Uani d . . 1
C C25 0.7636(6) 0.44509(18) 0.5279(4) 0.0180(10) Uani d . . 1
H H25 0.855497 0.457737 0.501377 0.022 Uiso calc U R 1
C C26 0.8030(7) 0.42277(18) 0.6223(4) 0.0189(10) Uani d . . 1
H H26 0.921384 0.420626 0.659013 0.023 Uiso calc U R 1
C C27 0.5451(6) 0.51248(18) 0.1853(4) 0.0169(10) Uani d . . 1
C C28 0.3728(7) 0.50446(19) 0.1373(4) 0.0188(10) Uani d . . 1
C C29 0.2866(7) 0.53207(19) 0.0541(4) 0.0202(10) Uani d . . 1
H H29 0.167314 0.526617 0.022336 0.024 Uiso calc U R 1
C C30 0.3797(8) 0.5678(2) 0.0188(4) 0.0249(12) Uani d . . 1
H H30 0.324261 0.586403 -0.038953 0.03 Uiso calc U R 1
C C31 0.5532(8) 0.5765(2) 0.0671(4) 0.0249(12) Uani d . . 1
H H31 0.614379 0.6014 0.042872 0.03 Uiso calc U R 1
C C32 0.6378(7) 0.54900(19) 0.1508(4) 0.0194(10) Uani d . . 1
H H32 0.756139 0.554931 0.183833 0.023 Uiso calc U R 1
C C33 0.9616(14) 0.2067(4) 0.8939(6) 0.076(3) Uani d . . 1
H H33A 0.978298 0.239267 0.869372 0.091 Uiso calc U R 1
H H33B 0.838007 0.203611 0.896589 0.091 Uiso calc U R 1
Cl Cl1 1.0904(3) 0.19997(8) 1.01622(15) 0.0568(6) Uani d . . 1
Cl Cl2 1.0052(3) 0.16533(7) 0.80476(17) 0.0527(5) Uani d . . 1
O O1 0.9122(5) 0.30156(14) 0.7641(3) 0.0247(8) Uani d . . 1
O O2 1.0050(5) 0.38313(15) 0.8234(3) 0.0280(9) Uani d . . 1
O O3 0.3717(5) 0.29924(15) 0.8846(3) 0.0281(9) Uani d . . 1
O O4 0.5711(5) 0.25127(14) 0.8089(3) 0.0265(8) Uani d . . 1
O O5 0.8057(5) 0.50064(14) 0.3437(3) 0.0219(8) Uani d . . 1
O O6 0.6942(5) 0.43077(14) 0.2332(3) 0.0213(8) Uani d . . 1
O O7 0.2891(5) 0.41350(14) 0.1280(3) 0.0264(9) Uani d . . 1
O O8 0.0760(5) 0.47264(17) 0.1596(3) 0.0319(10) Uani d . . 1
S S1 0.88167(16) 0.34507(5) 0.81377(9) 0.0191(3) Uani d . . 1
S S2 0.53027(16) 0.29591(5) 0.84935(9) 0.0190(3) Uani d . . 1
S S3 0.66214(15) 0.47435(5) 0.28194(9) 0.0172(3) Uani d . . 1
S S4 0.25318(16) 0.45698(5) 0.17547(9) 0.0204(3) Uani d . . 1

loop_
_atom_site_aniso_label
_atom_site_aniso_U_11
_atom_site_aniso_U_22
_atom_site_aniso_U_33
_atom_site_aniso_U_12
_atom_site_aniso_U_13
_atom_site_aniso_U_23
C1 0.023(3) 0.026(3) 0.012(2) 0.000(2) 0.000(2) -0.0002(19)
C2 0.022(3) 0.029(3) 0.016(2) -0.003(2) -0.001(2) 0.000(2)
C3 0.027(3) 0.031(3) 0.014(2) 0.000(2) -0.005(2) 0.000(2)
C4 0.035(3) 0.031(3) 0.016(2) 0.004(2) 0.002(2) 0.002(2)
C5 0.024(3) 0.024(3) 0.018(2) 0.000(2) 0.002(2) 0.001(2)
C6 0.021(2) 0.026(3) 0.013(2) 0.001(2) -0.0029(19) 0.0001(19)
C7 0.015(2) 0.024(3) 0.014(2) -0.0041(19) 0.0023(18) -0.0021(19)
C8 0.016(2) 0.024(3) 0.011(2) -0.0003(19) -0.0005(18) -0.0018(19)
C9 0.021(2) 0.020(2) 0.010(2) -0.0038(19) -0.0007(19) -0.0007(18)
C10 0.017(2) 0.021(2) 0.010(2) 0.0002(18) 0.0025(18) -0.0023(18)
C11 0.015(2) 0.021(2) 0.013(2) 0.0005(18) 0.0039(18) -0.0013(18)
C12 0.018(2) 0.021(2) 0.016(2) 0.0006(19) 0.0076(19) 0.0011(19)
C13 0.013(2) 0.027(3) 0.019(2) 0.000(2) 0.0064(19) 0.004(2)
C14 0.017(2) 0.029(3) 0.020(3) -0.002(2) 0.002(2) -0.002(2)
C15 0.013(2) 0.031(3) 0.013(2) 0.003(2) 0.0024(18) -0.002(2)
C16 0.013(2) 0.025(3) 0.014(2) 0.0034(19) 0.0055(18) -0.0009(19)
C17 0.012(2) 0.021(2) 0.013(2) 0.0019(18) 0.0036(18) -0.0001(18)
C18 0.015(2) 0.018(2) 0.010(2) 0.0027(18) 0.0004(18) -0.0019(17)
C19 0.012(2) 0.027(3) 0.016(2) 0.0010(19) 0.0007(18) 0.002(2)
C20 0.013(2) 0.030(3) 0.018(2) -0.002(2) 0.0023(19) -0.001(2)
C21 0.017(2) 0.021(2) 0.012(2) 0.0021(19) 0.0007(18) -0.0009(18)
C22 0.016(2) 0.018(2) 0.014(2) 0.0019(18) 0.0045(18) 0.0038(18)
C23 0.019(2) 0.016(2) 0.010(2) 0.0010(18) 0.0026(18) -0.0006(17)
C24 0.014(2) 0.018(2) 0.014(2) 0.0035(18) -0.0002(18) -0.0035(18)
C25 0.014(2) 0.021(2) 0.018(2) -0.0019(19) 0.0015(18) 0.0003(19)
C26 0.019(2) 0.024(3) 0.013(2) -0.002(2) 0.0025(19) -0.0023(19)
C27 0.018(2) 0.020(2) 0.011(2) 0.0021(19) 0.0019(18) 0.0019(18)
C28 0.022(3) 0.025(3) 0.010(2) 0.001(2) 0.0041(19) 0.0043(19)
C29 0.021(2) 0.028(3) 0.012(2) 0.003(2) 0.0036(19) 0.0021(19)
C30 0.036(3) 0.026(3) 0.012(2) 0.004(2) 0.003(2) 0.006(2)
C31 0.038(3) 0.025(3) 0.015(2) 0.002(2) 0.013(2) 0.000(2)
C32 0.020(2) 0.023(3) 0.015(2) 0.002(2) 0.0048(19) -0.0042(19)
C33 0.100(7) 0.075(6) 0.041(4) 0.059(6) -0.005(5) -0.007(4)
Cl1 0.0461(10) 0.0812(15) 0.0445(10) 0.0117(10) 0.0138(8) 0.0310(10)
Cl2 0.0487(11) 0.0413(10) 0.0746(14) -0.0023(8) 0.0274(10) -0.0150(9)
O1 0.0198(18) 0.035(2) 0.0211(19) 0.0034(16) 0.0095(15) -0.0022(16)
O2 0.0196(19) 0.034(2) 0.026(2) -0.0085(16) -0.0019(16) 0.0071(17)
O3 0.0206(19) 0.041(2) 0.022(2) -0.0033(17) 0.0041(16) 0.0102(17)
O4 0.028(2) 0.025(2) 0.0234(19) -0.0009(16) 0.0007(16) -0.0025(16)
O5 0.0168(18) 0.032(2) 0.0154(17) -0.0073(15) 0.0005(14) -0.0004(15)
O6 0.0201(18) 0.029(2) 0.0151(17) 0.0020(15) 0.0051(14) 0.0000(15)
O7 0.033(2) 0.033(2) 0.0125(17) -0.0130(17) 0.0044(16) -0.0033(15)
O8 0.0173(19) 0.056(3) 0.020(2) 0.0000(18) -0.0003(15) 0.0136(19)
S1 0.0142(6) 0.0277(7) 0.0137(6) -0.0021(5) -0.0002(4) 0.0038(5)
S2 0.0152(6) 0.0239(6) 0.0150(6) -0.0025(5) -0.0024(4) 0.0039(5)
S3 0.0139(6) 0.0241(6) 0.0130(5) -0.0012(5) 0.0021(4) 0.0008(5)
S4 0.0166(6) 0.0317(7) 0.0112(5) -0.0033(5) 0.0001(4) 0.0036(5)

loop_
_atom_type_symbol
_atom_type_description
_atom_type_scat_dispersion_real
_atom_type_scat_dispersion_imag
_atom_type_scat_source
C C 0.0033 0.0016 'International Tables Vol C Tables 4.2.6.8 and 6.1.1.4'
H H 0.0000 0.0000 'International Tables Vol C Tables 4.2.6.8 and 6.1.1.4'
O O 0.0106 0.0060 'International Tables Vol C Tables 4.2.6.8 and 6.1.1.4'
S S 0.1246 0.1234 'International Tables Vol C Tables 4.2.6.8 and 6.1.1.4'
Cl Cl 0.1484 0.1585 'International Tables Vol C Tables 4.2.6.8 and 6.1.1.4'

loop_
_geom_angle_atom_site_label_1
_geom_angle_atom_site_label_2
_geom_angle_atom_site_label_3
_geom_angle
C2 C1 C6 119.9(5)
C2 C1 S1 118.2(4)
C6 C1 S1 122.0(4)
C3 C2 C1 119.3(5)
C3 C2 H2 120.4
C1 C2 H2 120.4
C2 C3 C4 120.6(5)
C2 C3 H3 119.7
C4 C3 H3 119.7
C3 C4 C5 120.5(5)
C3 C4 H4 119.8
C5 C4 H4 119.8
C6 C5 C4 118.4(5)
C6 C5 H5 120.8
C4 C5 H5 120.8
C5 C6 C1 121.2(5)
C5 C6 S2 117.7(4)
C1 C6 S2 120.9(4)
C8 C7 C12 123.0(5)
C8 C7 S2 121.8(4)
C12 C7 S2 115.1(4)
C7 C8 C9 122.0(4)
C7 C8 S1 119.7(4)
C9 C8 S1 117.1(4)
C10 C9 C8 112.7(4)
C10 C9 C26 113.6(4)
C8 C9 C26 132.8(5)
C9 C10 C11 124.1(5)
C9 C10 C24 123.2(5)
C11 C10 C24 108.0(4)
C12 C11 C10 123.7(5)
C12 C11 C16 123.2(5)
C10 C11 C16 108.0(4)
C11 C12 C7 113.0(4)
C11 C12 C13 114.4(5)
C7 C12 C13 131.4(5)
C14 C13 C12 121.4(5)
C14 C13 H13 119.3
C12 C13 H13 119.3
C13 C14 C15 122.5(5)
C13 C14 H14 118.8
C15 C14 H14 118.8
C16 C15 C14 114.9(4)
C16 C15 C20 113.6(5)
C14 C15 C20 130.8(5)
C15 C16 C17 123.7(5)
C15 C16 C11 122.6(5)
C17 C16 C11 108.0(4)
C18 C17 C16 123.0(5)
C18 C17 C24 124.1(5)
C16 C17 C24 108.4(4)
C17 C18 C21 113.2(4)
C17 C18 C19 114.6(4)
C21 C18 C19 131.1(4)
C20 C19 C18 121.2(4)
C20 C19 H19 119.4
C18 C19 H19 119.4
C19 C20 C15 122.4(5)
C19 C20 H20 118.8
C15 C20 H20 118.8
C22 C21 C18 122.3(4)
C22 C21 S4 122.3(4)
C18 C21 S4 114.7(3)
C21 C22 C23 121.4(4)
C21 C22 S3 119.8(4)
C23 C22 S3 118.1(4)
C24 C23 C25 114.5(4)
C24 C23 C22 113.4(4)
C25 C23 C22 131.6(4)
C23 C24 C17 123.9(4)
C23 C24 C10 123.3(4)
C17 C24 C10 107.6(4)
C26 C25 C23 121.8(5)
C26 C25 H25 119.1
C23 C25 H25 119.1
C25 C26 C9 122.1(5)
C25 C26 H26 118.9
C9 C26 H26 118.9
C28 C27 C32 120.1(4)
C28 C27 S3 122.1(4)
C32 C27 S3 117.5(4)
C27 C28 C29 121.5(5)
C27 C28 S4 121.5(4)
C29 C28 S4 116.9(4)
C30 C29 C28 118.3(5)
C30 C29 H29 120.9
C28 C29 H29 120.9
C29 C30 C31 120.7(5)
C29 C30 H30 119.6
C31 C30 H30 119.6
C30 C31 C32 120.5(5)
C30 C31 H31 119.7
C32 C31 H31 119.7
C31 C32 C27 118.8(5)
C31 C32 H32 120.6
C27 C32 H32 120.6
Cl1 C33 Cl2 114.0(4)
Cl1 C33 H33A 108.8
Cl2 C33 H33A 108.8
Cl1 C33 H33B 108.8
Cl2 C33 H33B 108.8
H33A C33 H33B 107.6
O2 S1 O1 119.3(2)
O2 S1 C1 107.7(2)
O1 S1 C1 108.5(2)
O2 S1 C8 109.2(2)
O1 S1 C8 106.4(2)
C1 S1 C8 104.7(2)
O4 S2 O3 118.1(3)
O4 S2 C6 109.1(2)
O3 S2 C6 106.9(2)
O4 S2 C7 109.5(2)
O3 S2 C7 107.4(2)
C6 S2 C7 104.9(2)
O6 S3 O5 119.8(2)
O6 S3 C27 107.5(2)
O5 S3 C27 108.4(2)
O6 S3 C22 106.1(2)
O5 S3 C22 108.9(2)
C27 S3 C22 105.2(2)
O7 S4 O8 118.9(3)
O7 S4 C28 109.6(2)
O8 S4 C28 107.2(3)
O7 S4 C21 107.6(2)
O8 S4 C21 107.4(2)
C28 S4 C21 105.4(2)

loop_
_geom_bond_atom_site_label_1
_geom_bond_atom_site_label_2
_geom_bond_distance
C1 C2 1.388(7)
C1 C6 1.392(8)
C1 S1 1.756(5)
C2 C3 1.381(7)
C2 H2 0.95
C3 C4 1.389(8)
C3 H3 0.95
C4 C5 1.393(8)
C4 H4 0.95
C5 C6 1.385(7)
C5 H5 0.95
C6 S2 1.771(5)
C7 C8 1.396(7)
C7 C12 1.438(7)
C7 S2 1.788(5)
C8 C9 1.459(7)
C8 S1 1.782(5)
C9 C10 1.380(7)
C9 C26 1.461(7)
C10 C11 1.413(7)
C10 C24 1.418(7)
C11 C12 1.377(7)
C11 C16 1.415(7)
C12 C13 1.448(7)
C13 C14 1.383(7)
C13 H13 0.95
C14 C15 1.433(8)
C14 H14 0.95
C15 C16 1.369(7)
C15 C20 1.442(7)
C16 C17 1.407(7)
C17 C18 1.364(6)
C17 C24 1.415(7)
C18 C21 1.448(7)
C18 C19 1.451(7)
C19 C20 1.386(7)
C19 H19 0.95
C20 H20 0.95
C21 C22 1.400(7)
C21 S4 1.797(5)
C22 C23 1.465(6)
C22 S3 1.779(5)
C23 C24 1.362(7)
C23 C25 1.451(7)
C25 C26 1.378(7)
C25 H25 0.95
C26 H26 0.95
C27 C28 1.379(7)
C27 C32 1.399(7)
C27 S3 1.763(5)
C28 C29 1.395(7)
C28 S4 1.777(5)
C29 C30 1.390(8)
C29 H29 0.95
C30 C31 1.392(8)
C30 H30 0.95
C31 C32 1.393(7)
C31 H31 0.95
C32 H32 0.95
C33 Cl1 1.722(8)
C33 Cl2 1.756(8)
C33 H33A 0.99
C33 H33B 0.99
O1 S1 1.437(4)
O2 S1 1.431(4)
O3 S2 1.444(4)
O4 S2 1.431(4)
O5 S3 1.439(4)
O6 S3 1.436(4)
O7 S4 1.434(4)
O8 S4 1.435(4)
